data_7220654
loop_
_publ_author_name
'Dash, Subhashree Priyadarsini'
'Panda, Alok K.'
'Pasayat, Sagarika'
'Dinda, Rupam'
'Biswas, Ashis'
'Tiekink, Edward R. T.'
'Mukhopadhyay, Subhadip'
'Bhutia, Sujit'
'Kaminsky, Werner'
'Sinn, Ekkehard'

_publ_section_title
;
 Oxidovanadium(V) complexes of aroylhydrazones incorporating heterocycles:
 Synthesis, characterization and study of DNA binding, photo-induced DNA
 cleavage and cytotoxic activities
;
_journal_name_full 'RSC Adv.'
_journal_paper_doi 10.1039/C4RA14369H
_journal_year 2015
_chemical_formula_moiety 'C16 H16 N3 O4 V'
_chemical_formula_sum 'C16 H16 N3 O4 V'
_chemical_formula_weight 365.26
_space_group_IT_number 33
_symmetry_cell_setting orthorhombic
_symmetry_space_group_name_Hall 'P 2c -2n'
_symmetry_space_group_name_H-M 'P n a 21'
_atom_sites_solution_hydrogens geom
_atom_sites_solution_primary direct
_atom_sites_solution_secondary difmap
_audit_creation_method SHELXL-97
_audit_update_record
;
2014-06-06 deposited with the CCDC.
2015-06-02 downloaded from the CCDC.
;
_cell_angle_alpha 90.00
_cell_angle_beta 90.00
_cell_angle_gamma 90.00
_cell_formula_units_Z 4
_cell_length_a 12.4265(2)
_cell_length_b 10.8273(2)
_cell_length_c 12.0750(2)
_cell_measurement_reflns_used 3112
_cell_measurement_temperature 293(2)
_cell_measurement_theta_max 77.2905
_cell_measurement_theta_min 5.1031
_cell_volume 1624.64(5)
_computing_cell_refinement 'CrysAlisPro (Oxford Diffraction Ltd., 2010)'
_computing_data_collection 'CrysAlisPro (Oxford Diffraction Ltd., 2010)'
_computing_data_reduction 'CrysAlisPro (Oxford Diffraction Ltd., 2010)'
_computing_molecular_graphics 'ORTEP-3 for Windows (Farrugia, 2012)'
_computing_publication_material 'SHELXL97 (Sheldrick, 1997)'
_computing_structure_refinement 'SHELXL97 (Sheldrick, 2008)'
_computing_structure_solution 'SHELXS97 (Sheldrick, 2008)'
_diffrn_ambient_temperature 293(2)
_diffrn_detector_area_resol_mean 10.5081
_diffrn_measured_fraction_theta_full 0.989
_diffrn_measured_fraction_theta_max 0.990
_diffrn_measurement_device_type 'Offord Diffraction Xcalibur Ruby Gemini'
_diffrn_measurement_method '\w scans'
_diffrn_radiation_monochromator graphite
_diffrn_radiation_source 'Enhance (Cu) X-ray Source'
_diffrn_radiation_type CuK\a
_diffrn_radiation_wavelength 1.54178
_diffrn_reflns_av_R_equivalents 0.0240
_diffrn_reflns_av_sigmaI/netI 0.0232
_diffrn_reflns_limit_h_max 15
_diffrn_reflns_limit_h_min -10
_diffrn_reflns_limit_k_max 13
_diffrn_reflns_limit_k_min -13
_diffrn_reflns_limit_l_max 15
_diffrn_reflns_limit_l_min -15
_diffrn_reflns_number 4415
_diffrn_reflns_theta_full 77.49
_diffrn_reflns_theta_max 77.49
_diffrn_reflns_theta_min 5.42
_exptl_absorpt_coefficient_mu 5.339
_exptl_absorpt_correction_T_max 1.00000
_exptl_absorpt_correction_T_min 0.85468
_exptl_absorpt_correction_type multi-scan
_exptl_absorpt_process_details
;
CrysAlisPro (Oxford Diffraction Ltd., 2010)
;
_exptl_crystal_colour black
_exptl_crystal_density_diffrn 1.493
_exptl_crystal_density_method 'not measured'
_exptl_crystal_description prism
_exptl_crystal_F_000 752
_exptl_crystal_size_max 0.25
_exptl_crystal_size_mid 0.11
_exptl_crystal_size_min 0.06
_refine_diff_density_max 0.223
_refine_diff_density_min -0.224
_refine_diff_density_rms 0.044
_refine_ls_abs_structure_details 'Flack (1983), 539 Friedel pairs'
_refine_ls_abs_structure_Flack 0.012(6)
_refine_ls_extinction_method none
_refine_ls_goodness_of_fit_ref 0.984
_refine_ls_hydrogen_treatment constr
_refine_ls_matrix_type full
_refine_ls_number_parameters 219
_refine_ls_number_reflns 2329
_refine_ls_number_restraints 1
_refine_ls_restrained_S_all 0.983
_refine_ls_R_factor_all 0.0325
_refine_ls_R_factor_gt 0.0303
_refine_ls_shift/su_max 0.001
_refine_ls_shift/su_mean 0.000
_refine_ls_structure_factor_coef Fsqd
_refine_ls_weighting_details 'calc w=1/[\s^2^(Fo^2^)+(0.0605P)^2^+0.0000P] where P=(Fo^2^+2Fc^2^)/3'
_refine_ls_weighting_scheme calc
_refine_ls_wR_factor_gt 0.0811
_refine_ls_wR_factor_ref 0.0818
_reflns_number_gt 2119
_reflns_number_total 2329
_reflns_threshold_expression I>2\s(I)
_cod_data_source_file c4ra14369h2.cif
_cod_data_source_block 3
_cod_original_sg_symbol_Hall 'P 2c -2n '
_cod_database_code 7220654

loop_
_symmetry_equiv_pos_as_xyz
'x, y, z'
'-x, -y, z+1/2'
'-x+1/2, y+1/2, z+1/2'
'x+1/2, -y+1/2, z'

loop_
_atom_site_label
_atom_site_type_symbol
_atom_site_fract_x
_atom_site_fract_y
_atom_site_fract_z
_atom_site_U_iso_or_equiv
_atom_site_adp_type
_atom_site_occupancy
_atom_site_symmetry_multiplicity
_atom_site_calc_flag
_atom_site_refinement_flags
V V 0.73461(3) 0.87232(4) 0.31528(5) 0.03557(12) Uani 1 1 d .
O1 O 0.84773(16) 0.89571(19) 0.20308(18) 0.0406(4) Uani 1 1 d .
O2 O 0.66147(16) 0.9290(2) 0.43964(18) 0.0454(5) Uani 1 1 d .
O3 O 0.63476(17) 0.8367(2) 0.2388(2) 0.0494(5) Uani 1 1 d .
O4 O 0.78097(16) 0.72252(18) 0.35192(18) 0.0425(4) Uani 1 1 d .
N1 N 1.11406(18) 1.0688(2) -0.0682(2) 0.0413(5) Uani 1 1 d .
N2 N 0.72778(17) 1.0636(2) 0.2707(2) 0.0385(5) Uani 1 1 d .
N3 N 0.80681(18) 1.1025(2) 0.1959(2) 0.0416(5) Uani 1 1 d .
C1 C 0.5667(2) 1.1076(3) 0.3705(3) 0.0462(7) Uani 1 1 d .
C2 C 0.4726(3) 1.1786(3) 0.3771(4) 0.0582(8) Uani 1 1 d .
H2 H 0.4665 1.2493 0.3339 0.070 Uiso 1 1 calc R
C3 C 0.3888(3) 1.1457(4) 0.4464(4) 0.0652(10) Uani 1 1 d .
H3 H 0.3263 1.1929 0.4482 0.078 Uiso 1 1 calc R
C4 C 0.3984(3) 1.0426(4) 0.5125(3) 0.0619(10) Uani 1 1 d .
H4 H 0.3423 1.0212 0.5598 0.074 Uiso 1 1 calc R
C5 C 0.4900(3) 0.9708(3) 0.5095(3) 0.0527(7) Uani 1 1 d .
H5 H 0.4955 0.9020 0.5553 0.063 Uiso 1 1 calc R
C6 C 0.5745(2) 1.0010(3) 0.4380(2) 0.0413(6) Uani 1 1 d .
C7 C 0.6535(2) 1.1433(3) 0.2954(3) 0.0437(7) Uani 1 1 d .
C8 C 0.8620(2) 1.0069(3) 0.1651(2) 0.0391(6) Uani 1 1 d .
C9 C 0.9475(2) 1.0255(3) 0.0815(2) 0.0379(6) Uani 1 1 d .
C10 C 0.9451(2) 1.1264(3) 0.0095(3) 0.0458(7) Uani 1 1 d .
H10 H 0.8877 1.1815 0.0110 0.055 Uiso 1 1 calc R
C11 C 1.0286(2) 1.1437(3) -0.0639(3) 0.0460(6) Uani 1 1 d .
H11 H 1.0254 1.2102 -0.1125 0.055 Uiso 1 1 calc R
C12 C 1.1154(2) 0.9719(3) -0.0007(3) 0.0455(7) Uani 1 1 d .
H12 H 1.1748 0.9197 -0.0028 0.055 Uiso 1 1 calc R
C13 C 1.0335(2) 0.9446(3) 0.0724(3) 0.0437(7) Uani 1 1 d .
H13 H 1.0360 0.8730 0.1150 0.052 Uiso 1 1 calc R
C14 C 0.7558(3) 0.6081(3) 0.2988(3) 0.0489(9) Uani 1 1 d .
H14A H 0.6850 0.6135 0.2653 0.059 Uiso 1 1 calc R
H14B H 0.7542 0.5426 0.3535 0.059 Uiso 1 1 calc R
C15 C 0.8370(3) 0.5781(4) 0.2119(4) 0.0677(10) Uani 1 1 d .
H15A H 0.8178 0.5018 0.1765 0.102 Uiso 1 1 calc R
H15B H 0.9067 0.5700 0.2454 0.102 Uiso 1 1 calc R
H15C H 0.8387 0.6431 0.1579 0.102 Uiso 1 1 calc R
C16 C 0.6550(3) 1.2715(3) 0.2463(4) 0.0634(10) Uani 1 1 d .
H16A H 0.7268 1.2916 0.2234 0.095 Uiso 1 1 calc R
H16B H 0.6313 1.3300 0.3008 0.095 Uiso 1 1 calc R
H16C H 0.6077 1.2745 0.1834 0.095 Uiso 1 1 calc R

loop_
_atom_site_aniso_label
_atom_site_aniso_U_11
_atom_site_aniso_U_22
_atom_site_aniso_U_33
_atom_site_aniso_U_23
_atom_site_aniso_U_13
_atom_site_aniso_U_12
V 0.0393(2) 0.03225(19) 0.0352(2) 0.0043(2) -0.0011(3) -0.00429(15)
O1 0.0425(9) 0.0375(10) 0.0417(10) 0.0050(8) 0.0097(8) -0.0024(8)
O2 0.0461(10) 0.0512(11) 0.0389(11) 0.0058(9) 0.0041(8) -0.0004(9)
O3 0.0499(10) 0.0466(11) 0.0516(12) 0.0077(10) -0.0092(10) -0.0109(9)
O4 0.0522(10) 0.0322(9) 0.0432(11) 0.0039(8) -0.0052(8) -0.0023(8)
N1 0.0411(11) 0.0419(12) 0.0410(13) 0.0043(11) 0.0043(10) -0.0032(10)
N2 0.0399(10) 0.0372(11) 0.0384(12) 0.0028(10) -0.0004(9) -0.0045(9)
N3 0.0433(11) 0.0385(11) 0.0430(13) 0.0070(10) 0.0028(10) -0.0042(10)
C1 0.0447(14) 0.0419(14) 0.0520(17) -0.0080(13) 0.0003(13) -0.0036(11)
C2 0.0565(17) 0.0460(16) 0.072(2) -0.0093(17) 0.0024(16) 0.0043(14)
C3 0.0479(16) 0.066(2) 0.082(3) -0.022(2) 0.0115(17) 0.0048(15)
C4 0.0519(17) 0.076(2) 0.058(2) -0.0222(19) 0.0170(16) -0.0114(16)
C5 0.0552(17) 0.0554(17) 0.0474(18) -0.0091(15) 0.0040(14) -0.0103(14)
C6 0.0431(12) 0.0431(14) 0.0377(14) -0.0064(12) 0.0028(11) -0.0034(11)
C7 0.0452(12) 0.0350(12) 0.051(2) 0.0017(12) -0.0046(12) -0.0016(10)
C8 0.0377(11) 0.0417(14) 0.0378(14) 0.0049(12) -0.0034(11) -0.0068(11)
C9 0.0381(12) 0.0403(14) 0.0354(14) 0.0038(12) -0.0008(11) -0.0075(10)
C10 0.0406(14) 0.0464(15) 0.0505(16) 0.0140(14) 0.0011(12) 0.0049(12)
C11 0.0474(13) 0.0434(14) 0.0474(17) 0.0138(13) 0.0007(13) 0.0006(11)
C12 0.0446(15) 0.0396(14) 0.0523(18) 0.0036(14) 0.0033(13) 0.0035(12)
C13 0.0453(13) 0.0385(15) 0.0474(18) 0.0087(13) 0.0002(13) -0.0041(12)
C14 0.0586(15) 0.0326(12) 0.055(3) 0.0012(14) -0.0082(15) -0.0070(11)
C15 0.082(2) 0.057(2) 0.064(3) -0.0135(19) 0.005(2) 0.0009(19)
C16 0.0627(18) 0.0398(15) 0.088(3) 0.0118(18) 0.0072(19) 0.0075(14)

loop_
_atom_type_symbol
_atom_type_description
_atom_type_scat_dispersion_real
_atom_type_scat_dispersion_imag
_atom_type_scat_source
C C 0.0181 0.0091 'International Tables Vol C Tables 4.2.6.8 and 6.1.1.4'
H H 0.0000 0.0000 'International Tables Vol C Tables 4.2.6.8 and 6.1.1.4'
N N 0.0311 0.0180 'International Tables Vol C Tables 4.2.6.8 and 6.1.1.4'
O O 0.0492 0.0322 'International Tables Vol C Tables 4.2.6.8 and 6.1.1.4'
V V 0.0687 2.1097 'International Tables Vol C Tables 4.2.6.8 and 6.1.1.4'

loop_
_geom_angle_atom_site_label_1
_geom_angle_atom_site_label_2
_geom_angle_atom_site_label_3
_geom_angle
_geom_angle_site_symmetry_3
O3 V O4 100.11(11) .
O3 V O2 99.62(11) .
O4 V O2 104.98(10) .
O3 V O1 100.86(11) .
O4 V O1 93.28(9) .
O2 V O1 149.59(9) .
O3 V N2 93.31(10) .
O4 V N2 163.35(9) .
O2 V N2 82.22(9) .
O1 V N2 74.39(9) .
O3 V N1 178.81(11) 2_775
O4 V N1 81.07(9) 2_775
O2 V N1 79.88(9) 2_775
O1 V N1 79.19(9) 2_775
N2 V N1 85.55(9) 2_775
C8 O1 V 117.35(18) .
C6 O2 V 125.3(2) .
C14 O4 V 127.47(19) .
C12 N1 C11 117.7(3) .
C12 N1 V 123.51(19) 2_774
C11 N1 V 118.51(19) 2_774
C7 N2 N3 116.6(2) .
C7 N2 V 127.8(2) .
N3 N2 V 115.20(17) .
C8 N3 N2 108.4(2) .
C2 C1 C6 118.1(3) .
C2 C1 C7 120.4(3) .
C6 C1 C7 121.5(3) .
C3 C2 C1 121.4(4) .
C3 C2 H2 119.3 .
C1 C2 H2 119.3 .
C4 C3 C2 119.6(3) .
C4 C3 H3 120.2 .
C2 C3 H3 120.2 .
C3 C4 C5 120.8(3) .
C3 C4 H4 119.6 .
C5 C4 H4 119.6 .
C4 C5 C6 120.3(3) .
C4 C5 H5 119.8 .
C6 C5 H5 119.8 .
O2 C6 C5 117.6(3) .
O2 C6 C1 122.7(3) .
C5 C6 C1 119.6(3) .
N2 C7 C1 119.5(3) .
N2 C7 C16 120.8(3) .
C1 C7 C16 119.7(3) .
N3 C8 O1 124.5(3) .
N3 C8 C9 117.8(3) .
O1 C8 C9 117.7(3) .
C13 C9 C10 117.5(3) .
C13 C9 C8 121.4(3) .
C10 C9 C8 121.1(3) .
C11 C10 C9 119.4(3) .
C11 C10 H10 120.3 .
C9 C10 H10 120.3 .
N1 C11 C10 122.8(3) .
N1 C11 H11 118.6 .
C10 C11 H11 118.6 .
N1 C12 C13 123.6(3) .
N1 C12 H12 118.2 .
C13 C12 H12 118.2 .
C12 C13 C9 118.9(3) .
C12 C13 H13 120.5 .
C9 C13 H13 120.5 .
O4 C14 C15 110.9(3) .
O4 C14 H14A 109.5 .
C15 C14 H14A 109.5 .
O4 C14 H14B 109.5 .
C15 C14 H14B 109.5 .
H14A C14 H14B 108.0 .
C14 C15 H15A 109.5 .
C14 C15 H15B 109.5 .
H15A C15 H15B 109.5 .
C14 C15 H15C 109.5 .
H15A C15 H15C 109.5 .
H15B C15 H15C 109.5 .
C7 C16 H16A 109.5 .
C7 C16 H16B 109.5 .
H16A C16 H16B 109.5 .
C7 C16 H16C 109.5 .
H16A C16 H16C 109.5 .
H16B C16 H16C 109.5 .

loop_
_geom_bond_atom_site_label_1
_geom_bond_atom_site_label_2
_geom_bond_distance
_geom_bond_site_symmetry_2
V O3 1.594(2) .
V O4 1.777(2) .
V O2 1.859(2) .
V O1 1.969(2) .
V N2 2.141(2) .
V N1 2.434(2) 2_775
O1 C8 1.300(4) .
O2 C6 1.333(4) .
O4 C14 1.429(3) .
N1 C12 1.329(4) .
N1 C11 1.338(4) .
N1 V 2.434(2) 2_774
N2 C7 1.298(4) .
N2 N3 1.400(3) .
N3 C8 1.297(4) .
C1 C2 1.400(4) .
C1 C6 1.416(4) .
C1 C7 1.462(4) .
C2 C3 1.383(5) .
C2 H2 0.9300 .
C3 C4 1.378(6) .
C3 H3 0.9300 .
C4 C5 1.379(5) .
C4 H4 0.9300 .
C5 C6 1.398(4) .
C5 H5 0.9300 .
C7 C16 1.510(4) .
C8 C9 1.479(4) .
C9 C13 1.388(4) .
C9 C10 1.397(4) .
C10 C11 1.376(4) .
C10 H10 0.9300 .
C11 H11 0.9300 .
C12 C13 1.379(4) .
C12 H12 0.9300 .
C13 H13 0.9300 .
C14 C15 1.492(5) .
C14 H14A 0.9700 .
C14 H14B 0.9700 .
C15 H15A 0.9600 .
C15 H15B 0.9600 .
C15 H15C 0.9600 .
C16 H16A 0.9600 .
C16 H16B 0.9600 .
C16 H16C 0.9600 .

loop_
_geom_torsion_atom_site_label_1
_geom_torsion_atom_site_label_2
_geom_torsion_atom_site_label_3
_geom_torsion_atom_site_label_4
_geom_torsion
_geom_torsion_site_symmetry_1
O3 V O1 C8 92.6(2) .
O4 V O1 C8 -166.5(2) .
O2 V O1 C8 -38.9(3) .
N2 V O1 C8 2.16(19) .
N1 V O1 C8 -86.2(2) 2_775
O3 V O2 C6 -42.4(2) .
O4 V O2 C6 -145.6(2) .
O1 V O2 C6 89.4(3) .
N2 V O2 C6 49.7(2) .
N1 V O2 C6 136.5(2) 2_775
O3 V O4 C14 17.1(3) .
O2 V O4 C14 120.0(2) .
O1 V O4 C14 -84.5(2) .
N2 V O4 C14 -126.0(4) .
N1 V O4 C14 -163.0(3) 2_775
O3 V N2 C7 68.0(3) .
O4 V N2 C7 -148.2(3) .
O2 V N2 C7 -31.3(3) .
O1 V N2 C7 168.4(3) .
N1 V N2 C7 -111.6(3) 2_775
O3 V N2 N3 -104.1(2) .
O4 V N2 N3 39.6(5) .
O2 V N2 N3 156.6(2) .
O1 V N2 N3 -3.78(18) .
N1 V N2 N3 76.22(19) 2_775
C7 N2 N3 C8 -168.4(3) .
V N2 N3 C8 4.6(3) .
C6 C1 C2 C3 -0.7(5) .
C7 C1 C2 C3 179.0(3) .
C1 C2 C3 C4 1.6(6) .
C2 C3 C4 C5 -0.9(6) .
C3 C4 C5 C6 -0.7(5) .
V O2 C6 C5 136.1(2) .
V O2 C6 C1 -46.3(4) .
C4 C5 C6 O2 179.3(3) .
C4 C5 C6 C1 1.5(5) .
C2 C1 C6 O2 -178.5(3) .
C7 C1 C6 O2 1.8(5) .
C2 C1 C6 C5 -0.9(4) .
C7 C1 C6 C5 179.4(3) .
N3 N2 C7 C1 178.2(3) .
V N2 C7 C1 6.2(4) .
N3 N2 C7 C16 -1.0(4) .
V N2 C7 C16 -173.0(3) .
C2 C1 C7 N2 -164.0(3) .
C6 C1 C7 N2 15.7(4) .
C2 C1 C7 C16 15.2(5) .
C6 C1 C7 C16 -165.1(3) .
N2 N3 C8 O1 -3.1(4) .
N2 N3 C8 C9 177.3(2) .
V O1 C8 N3 -0.2(4) .
V O1 C8 C9 179.47(18) .
N3 C8 C9 C13 156.4(3) .
O1 C8 C9 C13 -23.2(4) .
N3 C8 C9 C10 -22.8(4) .
O1 C8 C9 C10 157.6(3) .
C13 C9 C10 C11 -2.1(5) .
C8 C9 C10 C11 177.1(3) .
C12 N1 C11 C10 2.2(5) .
V N1 C11 C10 -171.8(3) 2_774
C9 C10 C11 N1 -1.3(5) .
C11 N1 C12 C13 0.4(5) .
V N1 C12 C13 174.1(2) 2_774
N1 C12 C13 C9 -3.9(5) .
C10 C9 C13 C12 4.5(4) .
C8 C9 C13 C12 -174.7(3) .
V O4 C14 C15 92.0(3) .
